data_7251003
loop_
_publ_author_name
'Naumkina, Yelizaveta'
'Kratochv\'il, Bohumil'
'Korotkova, Elena'
'\<Cejka, Jan'

_publ_section_title
;
 New forms of apremilast with halogen derivatives of benzoic acid
;
_journal_issue 47
_journal_name_full CrystEngComm
_journal_page_first 7713
_journal_page_last 7720
_journal_paper_doi 10.1039/D5CE00770D
_journal_volume 27
_journal_year 2025
_chemical_absolute_configuration ad
_chemical_formula_moiety 'C22 H24 N2 O7 S, 1/2(C7 H5 Cl O2)'
_chemical_formula_sum 'C25.5 H26.5 Cl0.5 N2 O8 S'
_chemical_formula_weight 538.79
_chemical_melting_point 177
_chemical_name_common 'apremilast hemikis(2-chlorobenzoic acid)'
_chemical_name_systematic
'N-{2-[1-(3-ethoxy-4-methoxyphenyl)-2-(methylsulfonyl)ethyl]-1,3-dioxo-2,3-dihydro-1H-isoindol-4-yl}acetamide hemikis(2-chlorobenzoic acid)'
_space_group_IT_number 92
_space_group_name_Hall 'P 4abw 2nw'
_space_group_name_H-M_alt 'P 41 21 2'
_symmetry_cell_setting tetragonal
_symmetry_space_group_name_H-M 'P 41 21 2'
_atom_sites_solution_hydrogens difmap
_atom_sites_solution_primary direct
_audit_update_record
;
2025-07-30 deposited with the CCDC.	2025-10-13 downloaded from the CCDC.
;
_cell_angle_alpha 90
_cell_angle_beta 90
_cell_angle_gamma 90
_cell_formula_units_Z 8
_cell_length_a 13.0114(3)
_cell_length_b 13.0114(3)
_cell_length_c 29.2398(9)
_cell_measurement_reflns_used 9514
_cell_measurement_temperature 180
_cell_measurement_theta_max 72.17
_cell_measurement_theta_min 3.40
_cell_volume 4950.2(2)
_computing_cell_refinement 'SAINT V8.40B (Bruker AXS LLC, 2019)'
_computing_data_collection 'Bruker Instrument Service vV6.2.15'
_computing_data_reduction 'SAINT V8.40B (Bruker AXS LLC, 2019)'
_computing_molecular_graphics 'CAMERON (Watkin et al., 1996)'
_computing_publication_material 'CRYSTALS (Betteridge et al., 2003)'
_computing_structure_refinement 'CRYSTALS (Betteridge et al., 2003)'
_computing_structure_solution 'SHELXT (Sheldrick, 2015)'
_diffrn_ambient_temperature 180
_diffrn_measured_fraction_theta_full 1.000
_diffrn_measured_fraction_theta_max 1.000
_diffrn_measurement_device Area
_diffrn_measurement_device_type 'Bruker Venture D8'
_diffrn_measurement_method '\f & \w scans'
_diffrn_radiation_monochromator polycapillary
_diffrn_radiation_type 'Cu K\a'
_diffrn_radiation_wavelength 1.54180
_diffrn_reflns_av_R_equivalents 0.0492
_diffrn_reflns_av_unetI/netI 0.017
_diffrn_reflns_limit_h_max 11
_diffrn_reflns_limit_h_min -10
_diffrn_reflns_limit_k_max 16
_diffrn_reflns_limit_k_min 0
_diffrn_reflns_limit_l_max 36
_diffrn_reflns_limit_l_min 0
_diffrn_reflns_number 4882
_diffrn_reflns_theta_full 72.167
_diffrn_reflns_theta_max 72.167
_diffrn_reflns_theta_min 3.718
_diffrn_standards_number 0
_exptl_absorpt_coefficient_mu 2.130
_exptl_absorpt_correction_T_max 0.66
_exptl_absorpt_correction_T_min 0.59
_exptl_absorpt_correction_type multi-scan
_exptl_absorpt_process_details 'SADABS (Siemens, 1996)'
_exptl_crystal_colour yellow
_exptl_crystal_density_diffrn 1.446
_exptl_crystal_density_meas ?
_exptl_crystal_density_method 'not measured'
_exptl_crystal_description bipyramidal
_exptl_crystal_F_000 2256
_exptl_crystal_recrystallization_method 'Re-crystallisation from solvent: Methyl Ethyl Ketone'
_exptl_crystal_size_max 0.218
_exptl_crystal_size_mid 0.217
_exptl_crystal_size_min 0.192
_refine_diff_density_max 0.84
_refine_diff_density_min -0.43
_refine_ls_abs_structure_details
; 
 Parsons, Flack & Wagner (2013), 
 1782 Friedel Pairs 
;
_refine_ls_abs_structure_Flack -0.002(4)
_refine_ls_extinction_method None
_refine_ls_goodness_of_fit_ref 0.9999
_refine_ls_hydrogen_treatment mixed
_refine_ls_matrix_type full
_refine_ls_number_parameters 388
_refine_ls_number_reflns 4882
_refine_ls_number_restraints 150
_refine_ls_R_factor_all 0.0460
_refine_ls_R_factor_gt 0.0456
_refine_ls_shift/su_max 0.0010984
_refine_ls_shift/su_mean 0.0000721
_refine_ls_structure_factor_coef Fsqd
_refine_ls_weighting_details
;
 Method= Modified Sheldrick 
 w=1/[\s^2^(F^2^) + ( 0.09P)^2^ + 4.15P] 
 ,where P=(max(Fo^2^,0) + 2Fc^2^)/3 
;
_refine_ls_weighting_scheme calc
_refine_ls_wR_factor_all 0.1304
_refine_ls_wR_factor_gt 0.1300
_refine_ls_wR_factor_ref 0.1304
_reflns_limit_h_max 11
_reflns_limit_h_min -10
_reflns_limit_k_max 16
_reflns_limit_k_min 0
_reflns_limit_l_max 36
_reflns_limit_l_min 0
_reflns_number_gt 4812
_reflns_number_total 4882
_reflns_threshold_expression I>2.0\s(I)
_oxford_diffrn_Wilson_B_factor 3.04
_oxford_diffrn_Wilson_scale 150.65
_oxford_refine_ls_scale 0.2903(4)
_cod_data_source_file d5ce00770d3.cif
_cod_data_source_block APR_2ClBA
_cod_depositor_comments
;
The following automatic conversions were performed:

data item '_exptl_crystal_density_meas' value 'not measured' was
changed to '?' -- the value is perceived as not measured.

Automatic conversion script
Id: cif_fix_values 8170 2020-07-09 18:12:32Z antanas 

 Adding full bibliography for 7251003--7251007.cif.
;
_cod_original_cell_volume 4950.2(3)
_cod_original_sg_symbol_H-M 'P 41 21 2 '
_cod_original_formula_sum 'C25.50 H26.50 Cl0.50 N2 O8 S'
_cod_database_code 7251003
_oxford_refine_reflns_threshold_expression I>-3.0\s(I)
_refine_ls_r_factor_ref 0.0460
_reflns_number_all 4882
_oxford_hooft_y -0.0002(17)
_oxford_bijvoet_difference -0.002(4)
_oxford_refined_flack_x -0.00(2)

loop_
_symmetry_equiv_pos_as_xyz
x,y,z
-y+1/2,x+1/2,z+1/4
-x,-y,z+1/2
y+1/2,-x+1/2,z+3/4
-x+1/2,y+1/2,-z+1/4
y,x,-z
x+1/2,-y+1/2,-z+3/4
-y,-x,-z+1/2

loop_
_atom_site_label
_atom_site_type_symbol
_atom_site_fract_x
_atom_site_fract_y
_atom_site_fract_z
_atom_site_U_iso_or_equiv
_atom_site_occupancy
_atom_site_adp_type
_atom_site_refinement_flags_posn
_atom_site_refinement_flags_adp
_atom_site_refinement_flags_occupancy
_atom_site_disorder_assembly
_atom_site_disorder_group
_atom_site_attached_hydrogens
S1 S 0.59477(5) 0.16493(5) 0.28440(2) 0.0321 1.0000 Uani . . . . . .
N1 N 0.53674(16) 0.34400(16) 0.35425(7) 0.0283 1.0000 Uani . . . . . .
N2 N 0.68225(18) 0.29009(18) 0.48524(7) 0.0340 1.0000 Uani D . . . . .
C1 C 0.7113(2) 0.3616(2) 0.45219(8) 0.0308 1.0000 Uani D . . . . .
C2 C 0.7923(2) 0.4318(2) 0.45670(10) 0.0395 1.0000 Uani . . . . . .
C3 C 0.8136(2) 0.5024(2) 0.42207(12) 0.0465 1.0000 Uani . . . . . .
C4 C 0.7562(2) 0.5086(2) 0.38229(10) 0.0399 1.0000 Uani . . . . . .
C5 C 0.6769(2) 0.43903(19) 0.37813(8) 0.0313 1.0000 Uani . . . . . .
C6 C 0.6005(2) 0.42487(19) 0.34090(8) 0.0304 1.0000 Uani . . . . . .
C7 C 0.56570(19) 0.30540(19) 0.39702(8) 0.0287 1.0000 Uani . . . . . .
C8 C 0.65531(19) 0.36676(19) 0.41198(8) 0.0278 1.0000 Uani . . . . . .
C9 C 0.7242(2) 0.2732(2) 0.52770(9) 0.0364 1.0000 Uani D . . . . .
C10 C 0.6641(3) 0.1987(3) 0.55641(10) 0.0464 1.0000 Uani . . . . . .
C11 C 0.45663(19) 0.29694(19) 0.32568(8) 0.0286 1.0000 Uani . . . . . .
C12 C 0.49940(19) 0.2613(2) 0.27948(8) 0.0305 1.0000 Uani . . . . . .
C13 C 0.6175(3) 0.1319(3) 0.22703(11) 0.0491 1.0000 Uani . . . . . .
C14 C 0.36446(19) 0.36814(19) 0.31906(9) 0.0300 1.0000 Uani . . . . . .
C15 C 0.2932(2) 0.3749(2) 0.35387(9) 0.0342 1.0000 Uani . . . . . .
C16 C 0.2071(2) 0.4385(2) 0.34978(9) 0.0348 1.0000 Uani . . . . . .
C17 C 0.1913(2) 0.4938(2) 0.30993(10) 0.0364 1.0000 Uani . . . . . .
C18 C 0.2631(2) 0.4876(2) 0.27424(9) 0.0369 1.0000 Uani . . . . . .
C19 C 0.3492(2) 0.4247(2) 0.27889(9) 0.0343 1.0000 Uani . . . . . .
C20 C 0.0359(2) 0.5658(3) 0.33833(11) 0.0460 1.0000 Uani . . . . . .
C21 C 0.3172(2) 0.5455(3) 0.20027(11) 0.0465 1.0000 Uani . . . . . .
C22 C 0.2856(3) 0.6262(4) 0.16586(14) 0.0715 1.0000 Uani . . . . . .
O1 O 0.59224(16) 0.47175(14) 0.30529(6) 0.0373 1.0000 Uani . . . . . .
O2 O 0.52294(15) 0.23467(15) 0.41669(6) 0.0358 1.0000 Uani . . . . . .
O3 O 0.80173(17) 0.31611(18) 0.54099(7) 0.0460 1.0000 Uani . . . . . .
O4 O 0.68715(15) 0.20993(17) 0.30268(7) 0.0421 1.0000 Uani . . . . . .
O5 O 0.55255(17) 0.07776(16) 0.30802(8) 0.0452 1.0000 Uani . . . . . .
O6 O 0.10917(16) 0.55698(17) 0.30218(8) 0.0481 1.0000 Uani . . . . . .
O7 O 0.24231(16) 0.54595(18) 0.23625(7) 0.0497 1.0000 Uani . . . . . .
H21 H 0.8333 0.4316 0.4821 0.0477 1.0000 Uiso R . . . . .
H22 H 0.637(2) 0.2487(19) 0.4763(7) 0.041(2) 1.0000 Uiso D . . . . .
H31 H 0.8687 0.5497 0.4268 0.0555 1.0000 Uiso R . . . . .
H41 H 0.7677 0.5555 0.3608 0.0483 1.0000 Uiso R . . . . .
H101 H 0.6027 0.2362 0.5658 0.0680 1.0000 Uiso R . . . . .
H102 H 0.7101 0.1822 0.5823 0.0689 1.0000 Uiso R . . . . .
H103 H 0.6462 0.1403 0.5375 0.0677 1.0000 Uiso R . . . . .
H111 H 0.4354 0.2396 0.3433 0.0333 1.0000 Uiso R . . . . .
H121 H 0.5292 0.3167 0.2612 0.0383 1.0000 Uiso R . . . . .
H122 H 0.4431 0.2280 0.2629 0.0381 1.0000 Uiso R . . . . .
H131 H 0.6636 0.0779 0.2232 0.0725 1.0000 Uiso R . . . . .
H132 H 0.6394 0.1913 0.2103 0.0725 1.0000 Uiso R . . . . .
H133 H 0.5530 0.1078 0.2151 0.0710 1.0000 Uiso R . . . . .
H151 H 0.3053 0.3371 0.3812 0.0408 1.0000 Uiso R . . . . .
H161 H 0.1608 0.4437 0.3733 0.0400 1.0000 Uiso R . . . . .
H191 H 0.3970 0.4197 0.2566 0.0399 1.0000 Uiso R . . . . .
H201 H -0.0157 0.6133 0.3275 0.0687 1.0000 Uiso R . . . . .
H202 H 0.0051 0.4981 0.3435 0.0687 1.0000 Uiso R . . . . .
H203 H 0.0689 0.5935 0.3661 0.0683 1.0000 Uiso R . . . . .
H211 H 0.3206 0.4780 0.1849 0.0548 1.0000 Uiso R . . . . .
H212 H 0.3812 0.5645 0.2138 0.0538 1.0000 Uiso R . . . . .
H221 H 0.3335 0.6311 0.1402 0.1059 1.0000 Uiso R . . . . .
H222 H 0.2188 0.6090 0.1536 0.1062 1.0000 Uiso R . . . . .
H223 H 0.2814 0.6938 0.1807 0.1055 1.0000 Uiso R . . . . .
C61 C 0.5448(12) 0.5800(9) 0.4771(8) 0.0682 0.5000 Uani D . . . . .
C66 C 0.5372(12) 0.5692(10) 0.4790(8) 0.0703 0.5000 Uani D . . . . .
C62 C 0.4654(12) 0.5346(9) 0.4531(6) 0.0840 0.5000 Uani D . . . . .
C64 C 0.4153(10) 0.4353(9) 0.4858(5) 0.0772 0.5000 Uani D . . . . .
C63 C 0.4113(11) 0.4518(9) 0.4730(5) 0.0805 0.5000 Uani D . . . . .
C65 C 0.4559(12) 0.5153(8) 0.4593(6) 0.0770 0.5000 Uani D . . . . .
C67 C 0.6017(9) 0.6701(8) 0.4576(3) 0.0923 0.5000 Uani D U . . . .
O68 O 0.5803(7) 0.6883(6) 0.4166(3) 0.1026 0.5000 Uani D . . . . .
O69 O 0.6248(5) 0.7429(5) 0.4866(2) 0.0790 0.5000 Uani D . . . . .
Cl1 Cl 0.5857(2) 0.6694(2) 0.44687(12) 0.0831 0.5000 Uani D U . . . .
H691 H 0.629(9) 0.827(10) 0.470(4) 0.119(2) 0.5000 Uiso . . . . . .
H621 H 0.4469 0.5590 0.4237 0.0991 0.5000 Uiso R . . . . .
H631 H 0.3586 0.4204 0.4587 0.0957 0.5000 Uiso R . . . . .
H641 H 0.3592 0.3972 0.4738 0.0885 0.5000 Uiso R . . . . .
H651 H 0.4297 0.5319 0.4293 0.0901 0.5000 Uiso R . . . . .

loop_
_atom_site_aniso_label
_atom_site_aniso_U_11
_atom_site_aniso_U_22
_atom_site_aniso_U_33
_atom_site_aniso_U_23
_atom_site_aniso_U_13
_atom_site_aniso_U_12
S1 0.0319(3) 0.0323(3) 0.0320(3) -0.0019(2) -0.0028(2) 0.0070(2)
N1 0.0313(10) 0.0281(10) 0.0256(9) 0.0026(8) 0.0023(8) 0.0014(8)
N2 0.0334(11) 0.0365(12) 0.0320(11) 0.0063(9) -0.0010(9) -0.0042(9)
C1 0.0306(12) 0.0315(12) 0.0303(12) 0.0029(10) 0.0023(10) 0.0036(10)
C2 0.0352(14) 0.0394(15) 0.0438(15) 0.0075(12) -0.0069(12) -0.0023(11)
C3 0.0373(15) 0.0427(16) 0.0595(18) 0.0113(14) -0.0040(13) -0.0105(13)
C4 0.0385(14) 0.0349(14) 0.0463(15) 0.0121(12) 0.0038(12) -0.0046(12)
C5 0.0333(13) 0.0292(12) 0.0313(11) 0.0045(10) 0.0058(10) 0.0039(10)
C6 0.0326(12) 0.0280(12) 0.0305(12) 0.0003(10) 0.0052(10) 0.0031(10)
C7 0.0300(12) 0.0300(12) 0.0262(11) 0.0020(9) 0.0043(9) 0.0043(9)
C8 0.0279(11) 0.0269(11) 0.0287(11) 0.0014(9) 0.0055(9) 0.0028(9)
C9 0.0401(15) 0.0387(14) 0.0306(12) 0.0019(11) 0.0006(11) 0.0038(12)
C10 0.0524(18) 0.0513(17) 0.0354(14) 0.0111(13) 0.0008(13) -0.0014(14)
C11 0.0303(12) 0.0291(12) 0.0265(11) 0.0023(9) 0.0009(9) 0.0007(10)
C12 0.0319(13) 0.0322(12) 0.0275(11) -0.0005(10) -0.0019(10) 0.0078(9)
C13 0.0531(18) 0.0534(18) 0.0409(15) -0.0151(14) 0.0013(13) 0.0110(14)
C14 0.0289(12) 0.0293(12) 0.0319(12) 0.0014(10) 0.0044(10) 0.0004(10)
C15 0.0349(13) 0.0371(14) 0.0307(12) 0.0020(10) 0.0053(10) -0.0014(11)
C16 0.0310(13) 0.0392(14) 0.0343(12) -0.0021(11) 0.0078(11) -0.0016(10)
C17 0.0309(13) 0.0322(13) 0.0460(14) 0.0045(11) 0.0080(11) 0.0043(10)
C18 0.0335(13) 0.0357(13) 0.0415(13) 0.0109(11) 0.0064(11) 0.0045(10)
C19 0.0313(13) 0.0357(13) 0.0358(13) 0.0070(11) 0.0088(10) 0.0056(10)
C20 0.0312(14) 0.0589(19) 0.0481(16) -0.0112(14) 0.0055(12) 0.0086(13)
C21 0.0323(14) 0.0624(19) 0.0448(15) 0.0233(14) 0.0084(12) 0.0068(13)
C22 0.050(2) 0.093(3) 0.072(2) 0.050(2) 0.0131(18) 0.016(2)
O1 0.0457(11) 0.0330(9) 0.0332(9) 0.0100(8) 0.0037(8) 0.0016(8)
O2 0.0370(10) 0.0390(10) 0.0315(8) 0.0095(8) 0.0027(8) -0.0051(8)
O3 0.0441(11) 0.0579(13) 0.0360(10) 0.0023(9) -0.0079(9) -0.0065(10)
O4 0.0325(10) 0.0504(12) 0.0436(10) -0.0006(9) -0.0077(8) 0.0020(9)
O5 0.0451(11) 0.0358(10) 0.0546(12) 0.0084(9) -0.0019(10) 0.0045(9)
O6 0.0359(11) 0.0499(12) 0.0587(12) 0.0134(10) 0.0173(10) 0.0155(9)
O7 0.0369(11) 0.0571(13) 0.0552(12) 0.0289(11) 0.0159(9) 0.0155(10)
C61 0.051(4) 0.054(4) 0.100(4) -0.009(3) 0.025(3) 0.007(3)
C66 0.051(4) 0.061(4) 0.099(4) -0.014(3) 0.015(3) 0.013(3)
C62 0.060(4) 0.072(4) 0.120(5) -0.026(4) 0.018(4) 0.008(4)
C64 0.058(4) 0.066(5) 0.108(7) -0.024(5) 0.023(4) 0.003(4)
C63 0.075(5) 0.060(4) 0.107(7) -0.031(4) 0.019(5) 0.001(4)
C65 0.060(4) 0.062(4) 0.109(5) -0.016(4) 0.031(4) 0.004(4)
C67 0.086(4) 0.084(4) 0.107(4) -0.001(4) 0.018(4) -0.002(4)
O68 0.142(6) 0.094(5) 0.073(4) 0.014(4) 0.017(4) 0.020(5)
O69 0.076(3) 0.077(4) 0.084(3) -0.002(3) 0.017(3) -0.022(3)
Cl1 0.0636(13) 0.0797(15) 0.106(2) 0.0137(15) -0.0005(14) 0.0058(11)

loop_
_atom_type_symbol
_atom_type_scat_dispersion_real
_atom_type_scat_dispersion_imag
_atom_type_scat_Cromer_Mann_a1
_atom_type_scat_Cromer_Mann_b1
_atom_type_scat_Cromer_Mann_a2
_atom_type_scat_Cromer_Mann_b2
_atom_type_scat_Cromer_Mann_a3
_atom_type_scat_Cromer_Mann_b3
_atom_type_scat_Cromer_Mann_a4
_atom_type_scat_Cromer_Mann_b4
_atom_type_scat_Cromer_Mann_c
_atom_type_scat_source
C 0.0181 0.0091 2.3100 20.8439 1.0200 10.2075 1.5886 0.5687 0.8650 51.6512 0.2156 'International Tables Vol C 4.2.6.8 and 6.1.1.4'
H 0.0000 0.0000 0.4930 10.5109 0.3229 26.1257 0.1402 3.1424 0.0408 57.7998 0.0030 'International Tables Vol C 4.2.6.8 and 6.1.1.4'
Cl 0.3639 0.7018 11.4604 0.0104 7.1964 1.1662 6.2556 18.5194 1.6455 47.7784 -9.5574 'International Tables Vol C 4.2.6.8 and 6.1.1.4'
N 0.0311 0.0180 12.2126 0.0057 3.1322 9.8933 2.0125 28.9975 1.1663 0.5826 -11.5290 'International Tables Vol C 4.2.6.8 and 6.1.1.4'
O 0.0492 0.0322 3.0485 13.2771 2.2868 5.7011 1.5463 0.3239 0.8670 32.9089 0.2508 'International Tables Vol C 4.2.6.8 and 6.1.1.4'
S 0.3331 0.5567 6.9053 1.4679 5.2034 22.2151 1.4379 0.2536 1.5863 56.1720 0.8669 'International Tables Vol C 4.2.6.8 and 6.1.1.4'

loop_
_geom_angle_atom_site_label_1
_geom_angle_site_symmetry_1
_geom_angle_atom_site_label_2
_geom_angle_site_symmetry_2
_geom_angle_atom_site_label_3
_geom_angle_site_symmetry_3
_geom_angle
_geom_angle_publ_flag
C12 . S1 . C13 . 102.34(14) yes
C12 . S1 . O4 . 109.11(13) yes
C13 . S1 . O4 . 108.25(15) yes
C12 . S1 . O5 . 109.27(13) yes
C13 . S1 . O5 . 109.30(16) yes
O4 . S1 . O5 . 117.49(13) yes
C6 . N1 . C7 . 111.1(2) yes
C6 . N1 . C11 . 125.2(2) yes
C7 . N1 . C11 . 123.3(2) yes
C1 . N2 . C9 . 128.7(2) yes
C1 . N2 . H22 . 113.7(12) no
C9 . N2 . H22 . 117.3(12) no
N2 . C1 . C2 . 125.0(2) yes
N2 . C1 . C8 . 118.6(2) yes
C2 . C1 . C8 . 116.4(2) yes
C1 . C2 . C3 . 120.7(3) yes
C1 . C2 . H21 . 120.9 no
C3 . C2 . H21 . 118.4 no
C2 . C3 . C4 . 122.7(3) yes
C2 . C3 . H31 . 118.0 no
C4 . C3 . H31 . 119.3 no
C3 . C4 . C5 . 116.2(3) yes
C3 . C4 . H41 . 122.8 no
C5 . C4 . H41 . 121.0 no
C4 . C5 . C6 . 130.3(2) yes
C4 . C5 . C8 . 122.1(3) yes
C6 . C5 . C8 . 107.6(2) yes
C5 . C6 . N1 . 106.6(2) yes
C5 . C6 . O1 . 128.8(2) yes
N1 . C6 . O1 . 124.6(2) yes
N1 . C7 . C8 . 106.4(2) yes
N1 . C7 . O2 . 124.7(2) yes
C8 . C7 . O2 . 128.9(2) yes
C7 . C8 . C5 . 108.2(2) yes
C7 . C8 . C1 . 129.8(2) yes
C5 . C8 . C1 . 122.0(2) yes
N2 . C9 . C10 . 113.6(2) yes
N2 . C9 . O3 . 123.0(3) yes
C10 . C9 . O3 . 123.3(3) yes
C9 . C10 . H101 . 105.1 no
C9 . C10 . H102 . 104.6 no
H101 . C10 . H102 . 112.8 no
C9 . C10 . H103 . 108.3 no
H101 . C10 . H103 . 110.9 no
H102 . C10 . H103 . 114.3 no
N1 . C11 . C12 . 111.7(2) yes
N1 . C11 . C14 . 112.1(2) yes
C12 . C11 . C14 . 110.90(19) yes
N1 . C11 . H111 . 103.0 no
C12 . C11 . H111 . 110.3 no
C14 . C11 . H111 . 108.5 no
C11 . C12 . S1 . 113.42(17) yes
C11 . C12 . H121 . 113.7 no
S1 . C12 . H121 . 106.8 no
C11 . C12 . H122 . 107.4 no
S1 . C12 . H122 . 104.6 no
H121 . C12 . H122 . 110.6 no
S1 . C13 . H131 . 114.0 no
S1 . C13 . H132 . 109.9 no
H131 . C13 . H132 . 110.9 no
S1 . C13 . H133 . 106.2 no
H131 . C13 . H133 . 105.8 no
H132 . C13 . H133 . 109.8 no
C11 . C14 . C15 . 118.2(2) yes
C11 . C14 . C19 . 122.4(2) yes
C15 . C14 . C19 . 119.4(2) yes
C14 . C15 . C16 . 120.9(2) yes
C14 . C15 . H151 . 118.4 no
C16 . C15 . H151 . 120.7 no
C15 . C16 . C17 . 119.9(2) yes
C15 . C16 . H161 . 120.5 no
C17 . C16 . H161 . 119.6 no
C16 . C17 . C18 . 119.8(2) yes
C16 . C17 . O6 . 124.6(2) yes
C18 . C17 . O6 . 115.6(2) yes
C17 . C18 . C19 . 119.8(2) yes
C17 . C18 . O7 . 116.0(2) yes
C19 . C18 . O7 . 124.2(2) yes
C14 . C19 . C18 . 120.3(2) yes
C14 . C19 . H191 . 118.0 no
C18 . C19 . H191 . 121.7 no
O6 . C20 . H201 . 105.8 no
O6 . C20 . H202 . 108.3 no
H201 . C20 . H202 . 109.9 no
O6 . C20 . H203 . 110.4 no
H201 . C20 . H203 . 109.9 no
H202 . C20 . H203 . 112.3 no
C22 . C21 . O7 . 107.5(3) yes
C22 . C21 . H211 . 109.1 no
O7 . C21 . H211 . 111.6 no
C22 . C21 . H212 . 109.5 no
O7 . C21 . H212 . 106.7 no
H211 . C21 . H212 . 112.3 no
C21 . C22 . H221 . 112.5 no
C21 . C22 . H222 . 109.3 no
H221 . C22 . H222 . 107.6 no
C21 . C22 . H223 . 110.1 no
H221 . C22 . H223 . 108.5 no
H222 . C22 . H223 . 108.8 no
C20 . O6 . C17 . 116.6(2) yes
C21 . O7 . C18 . 117.2(2) yes
C61 6_556 C61 . C66 6_556 6.8(11) yes
C61 6_556 C61 . C62 . 123.7(7) yes
C66 6_556 C61 . C62 . 116.9(13) yes
C61 6_556 C61 . C65 . 111.8(13) yes
C66 6_556 C61 . C65 . 105.0(15) yes
C62 . C61 . C65 . 11.9(11) yes
C61 6_556 C61 . C67 . 115.6(11) yes
C66 6_556 C61 . C67 . 122.4(19) yes
C62 . C61 . C67 . 120.7(15) yes
C65 . C61 . C67 . 133(2) yes
C61 6_556 C61 . Cl1 . 129.6(9) yes
C66 6_556 C61 . Cl1 . 136.4(19) yes
C62 . C61 . Cl1 . 106.7(14) yes
C65 . C61 . Cl1 . 119(2) yes
C67 . C61 . Cl1 . 14.0(4) yes
C61 6_556 C66 . C66 6_556 6.8(11) yes
C61 6_556 C66 . C62 . 137.1(19) yes
C66 6_556 C66 . C62 . 130.3(13) yes
C61 6_556 C66 . C65 . 123.6(15) yes
C66 6_556 C66 . C65 . 116.8(8) yes
C62 . C66 . C65 . 13.5(10) yes
C61 6_556 C66 . C67 . 108.2(18) yes
C66 6_556 C66 . C67 . 115.0(9) yes
C62 . C66 . C67 . 114.8(20) yes
C65 . C66 . C67 . 128.2(15) yes
C61 6_556 C66 . Cl1 . 120.8(18) yes
C66 6_556 C66 . Cl1 . 127.6(8) yes
C62 . C66 . Cl1 . 102.2(18) yes
C65 . C66 . Cl1 . 115.6(14) yes
C67 . C66 . Cl1 . 12.6(4) yes
C61 . C62 . C66 . 6.5(16) yes
C61 . C62 . C64 . 108.7(12) yes
C66 . C62 . C64 . 102.1(20) yes
C61 . C62 . C63 . 119.4(5) yes
C66 . C62 . C63 . 112.9(16) yes
C64 . C62 . C63 . 10.8(12) yes
C61 . C62 . H621 . 120.5 no
C66 . C62 . H621 . 127.0 no
C64 . C62 . H621 . 130.9 no
C63 . C62 . H621 . 120.1 no
C61 . C62 . H651 . 148.7 no
C66 . C62 . H651 . 155.3 no
C64 . C62 . H651 . 102.6 no
C63 . C62 . H651 . 91.8 no
H621 . C62 . H651 . 28.3 no
C62 . C64 . C63 6_556 123(2) yes
C62 . C64 . C64 6_556 127.6(11) yes
C63 6_556 C64 . C64 6_556 5.0(12) yes
C62 . C64 . C65 . 0.2(7) yes
C63 6_556 C64 . C65 . 122.7(15) yes
C64 6_556 C64 . C65 . 127.7(8) yes
C62 . C64 . H631 . 89.2 no
C63 6_556 C64 . H631 . 148.1 no
C64 6_556 C64 . H631 . 143.1 no
C65 . C64 . H631 . 89.2 no
C62 . C64 . H641 . 118.2 no
C63 6_556 C64 . H641 . 119.1 no
C64 6_556 C64 . H641 . 114.2 no
C65 . C64 . H641 . 118.1 no
H631 . C64 . H641 . 29.0 no
C62 . C63 . C63 6_556 116.8(7) yes
C62 . C63 . C64 6_556 121.7(14) yes
C63 6_556 C63 . C64 6_556 4.9(12) yes
C62 . C63 . C65 . 3(2) yes
C63 6_556 C63 . C65 . 113.6(19) yes
C64 6_556 C63 . C65 . 119(3) yes
C62 . C63 . H631 . 122.5 no
C63 6_556 C63 . H631 . 120.7 no
C64 6_556 C63 . H631 . 115.8 no
C65 . C63 . H631 . 125.6 no
C62 . C63 . H641 . 155.0 no
C63 6_556 C63 . H641 . 88.2 no
C64 6_556 C63 . H641 . 83.2 no
C65 . C63 . H641 . 158.2 no
H631 . C63 . H641 . 32.6 no
C61 . C65 . C64 . 120.5(19) yes
C61 . C65 . C66 . 5.0(17) yes
C64 . C65 . C66 . 115.5(11) yes
C61 . C65 . C63 . 134(3) yes
C64 . C65 . C63 . 14.0(17) yes
C66 . C65 . C63 . 130(2) yes
C61 . C65 . H621 . 96.3 no
C64 . C65 . H621 . 143.2 no
C66 . C65 . H621 . 101.3 no
C63 . C65 . H621 . 129.2 no
C61 . C65 . H651 . 117.2 no
C64 . C65 . H651 . 122.3 no
C66 . C65 . H651 . 122.1 no
C63 . C65 . H651 . 108.3 no
H621 . C65 . H651 . 20.9 no
C61 . C67 . C66 . 0.6(18) yes
C61 . C67 . O68 . 113.7(14) yes
C66 . C67 . O68 . 113.1(11) yes
C61 . C67 . O69 . 115.6(10) yes
C66 . C67 . O69 . 116.1(11) yes
O68 . C67 . O69 . 122.4(10) yes
C67 . O69 . Cl1 . 9.9(5) yes
C67 . O69 . H691 . 114(6) no
Cl1 . O69 . H691 . 106(6) no
C66 . Cl1 . O69 . 100.0(8) yes
C66 . Cl1 . C61 . 2.0(17) yes
O69 . Cl1 . C61 . 98.3(9) yes
C65 . H621 . C62 . 12.3 no
C65 . H621 . H651 . 50.0 no
C62 . H621 . H651 . 62.2 no
C64 . H631 . C63 . 22.5 no
C64 . H631 . H641 . 59.7 no
C63 . H631 . H641 . 82.2 no
H631 . H641 . C63 . 65.2 no
H631 . H641 . C64 . 91.3 no
C63 . H641 . C64 . 26.0 no
C65 . H651 . H621 . 109.2 no
C65 . H651 . C62 . 19.7 no
H621 . H651 . C62 . 89.5 no

loop_
_geom_bond_atom_site_label_1
_geom_bond_site_symmetry_1
_geom_bond_atom_site_label_2
_geom_bond_site_symmetry_2
_geom_bond_distance
_geom_bond_publ_flag
S1 . C12 . 1.770(2) yes
S1 . C13 . 1.756(3) yes
S1 . O4 . 1.440(2) yes
S1 . O5 . 1.437(2) yes
N1 . C6 . 1.395(3) yes
N1 . C7 . 1.399(3) yes
N1 . C11 . 1.469(3) yes
N2 . C1 . 1.394(3) yes
N2 . C9 . 1.374(3) yes
N2 . H22 . 0.837(18) no
C1 . C2 . 1.401(4) yes
C1 . C8 . 1.385(4) yes
C2 . C3 . 1.396(4) yes
C2 . H21 . 0.915 no
C3 . C4 . 1.385(4) yes
C3 . H31 . 0.954 no
C4 . C5 . 1.377(4) yes
C4 . H41 . 0.889 no
C5 . C6 . 1.486(4) yes
C5 . C8 . 1.394(3) yes
C6 . O1 . 1.212(3) yes
C7 . C8 . 1.479(4) yes
C7 . O2 . 1.220(3) yes
C9 . C10 . 1.503(4) yes
C9 . O3 . 1.216(4) yes
C10 . H101 . 0.975 no
C10 . H102 . 0.990 no
C10 . H103 . 0.967 no
C11 . C12 . 1.533(3) yes
C11 . C14 . 1.528(3) yes
C11 . H111 . 0.949 no
C12 . H121 . 0.977 no
C12 . H122 . 0.979 no
C13 . H131 . 0.931 no
C13 . H132 . 0.957 no
C13 . H133 . 0.963 no
C14 . C15 . 1.379(4) yes
C14 . C19 . 1.400(4) yes
C15 . C16 . 1.398(4) yes
C15 . H151 . 0.952 no
C16 . C17 . 1.385(4) yes
C16 . H161 . 0.916 no
C17 . C18 . 1.403(4) yes
C17 . O6 . 1.367(3) yes
C18 . C19 . 1.394(4) yes
C18 . O7 . 1.373(3) yes
C19 . H191 . 0.903 no
C20 . O6 . 1.428(3) yes
C20 . H201 . 0.966 no
C20 . H202 . 0.981 no
C20 . H203 . 0.987 no
C21 . C22 . 1.512(4) yes
C21 . O7 . 1.434(3) yes
C21 . H211 . 0.988 no
C21 . H212 . 0.955 no
C22 . H221 . 0.978 no
C22 . H222 . 0.967 no
C22 . H223 . 0.982 no
C61 . C61 6_556 1.49(5) yes
C61 . C66 6_556 1.435(10) yes
C61 . C62 . 1.382(9) yes
C61 . C65 . 1.52(4) yes
C61 . C67 . 1.499(9) yes
C61 . Cl1 . 1.554(17) yes
C66 . C66 6_556 1.36(5) yes
C66 . C62 . 1.28(4) yes
C66 . C65 . 1.393(9) yes
C66 . C67 . 1.68(2) yes
C66 . Cl1 . 1.726(17) yes
C62 . C64 . 1.73(2) yes
C62 . C63 . 1.412(9) yes
C62 . H621 . 0.947 no
C62 . H651 . 0.838 no
C64 . C63 6_556 1.332(14) yes
C64 . C64 6_556 0.91(3) yes
C64 . C65 . 1.402(8) yes
C64 . H631 . 1.100 no
C64 . H641 . 0.950 no
C63 . C63 6_556 1.75(4) yes
C63 . C65 . 1.09(2) yes
C63 . H631 . 0.899 no
C63 . H641 . 0.981 no
C65 . H621 . 1.190 no
C65 . H651 . 0.965 no
C67 . O68 . 1.253(7) yes
C67 . O69 . 1.307(6) yes
O69 . Cl1 . 1.589(7) yes
O69 . H691 . 1.19(13) no
H621 . H651 . 0.449 no
H631 . H641 . 0.533 no
